data_1574247
loop_
_publ_author_name
'W\"ust, Leonie'
'Chorbacher, Johannes'
'Wellnitz, Tim'
'Nees, Samuel'
'Helten, Holger'
'Braunschweig, Holger'

_publ_section_title
;
 Synthetic access to organyl-substituted 1,2,3-benzodiazaborines with
 turn-on fluorescence activity
;
_journal_issue 17
_journal_name_full 'Chemical Science'
_journal_page_first 7284
_journal_page_last 7293
_journal_paper_doi 10.1039/D5SC01500F
_journal_volume 16
_journal_year 2025
_chemical_formula_moiety 'C19 H15 B N2'
_chemical_formula_sum 'C19 H15 B N2'
_chemical_formula_weight 282.14
_space_group_crystal_system monoclinic
_space_group_IT_number 14
_space_group_name_Hall '-P 2yn'
_space_group_name_H-M_alt 'P 1 21/n 1'
_atom_sites_solution_hydrogens geom
_atom_sites_solution_primary dual
_atom_sites_solution_secondary difmap
_audit_creation_date 2023-05-08
_audit_creation_method 'CIF-fill 1.4c (K.Radacki, 2005-23)'
_audit_update_record
;
2024-10-28 deposited with the CCDC.	2025-03-18 downloaded from the CCDC.
;
_cell_angle_alpha 90
_cell_angle_beta 101.194(2)
_cell_angle_gamma 90
_cell_formula_units_Z 4
_cell_length_a 11.2275(2)
_cell_length_b 9.6336(2)
_cell_length_c 13.9575(3)
_cell_measurement_reflns_used 8052
_cell_measurement_temperature 100(2)
_cell_measurement_theta_max 73.8600
_cell_measurement_theta_min 5.5880
_cell_volume 1480.94(5)
_computing_cell_refinement 'CrysAlisPro 1.171.41.112a (Rigaku OD, 2021)'
_computing_data_collection 'CrysAlisPro 1.171.41.112a (Rigaku OD, 2021)'
_computing_data_reduction 'CrysAlisPro 1.171.41.112a (Rigaku OD, 2021)'
_computing_molecular_graphics 'ShelXLe (Huebschle et all, 2011)'
_computing_publication_material 'SHELXL-2018/3 (Sheldrick, 2018)'
_computing_structure_refinement 'SHELXL-2018/3 (Sheldrick, 2018)'
_computing_structure_solution 'SHELXT 2018/2 (Sheldrick, 2018)''
_diffrn_ambient_environment N~2~
_diffrn_ambient_temperature 100(2)
_diffrn_detector HPA
_diffrn_detector_area_resol_mean 10.0
_diffrn_detector_type 'HyPix Arc150'
_diffrn_measured_fraction_theta_full 1.000
_diffrn_measured_fraction_theta_max 0.972
_diffrn_measurement_details
;
 List of Runs (angles in degrees, time in seconds):
 --------------------------------------------------------------------------
  1  \w     39.00  93.00   0.50    0.21    --   84.69-112.00 120.00  108
  2  \w     32.00  92.00   0.50    0.21    --   76.90-112.00  30.00  120
  3  \w     32.00  92.00   0.50    0.21    --   76.90-112.00 -90.00  120
  4  \w     32.00  92.00   0.50    0.21    --   76.90-112.00-150.00  120
  5  \w     20.00  86.00   0.50    0.05    --   58.57-126.00-150.00  132
  6  \w     16.00  66.00   0.50    0.05    --   58.57 -95.00 -90.00  100
  7  \w     42.00  92.00   0.50    0.21    --   84.69 -95.00 -60.00  100
  8  \w     29.00  79.00   0.50    0.05    --   71.34 -95.00-150.00  100
  9  \w     16.00  66.00   0.50    0.05    --   58.57 -95.00  30.00  100
 10  \w     34.00  85.00   0.50    0.21    --   76.90 -95.00  60.00  102
 11  \w     16.00  66.00   0.50    0.05    --   58.57 -95.00 120.00  100
 12  \w     42.00  92.00   0.50    0.21    --   84.69 -95.00 150.00  100
 13  \w     48.00 135.00   0.50    0.21    --   84.69  15.00 -30.00  174
 14  \w     48.00 135.00   0.50    0.21    --   84.69  15.00 -90.00  174
 15  \w     48.00 135.00   0.50    0.21    --   84.69  15.00-180.00  174
 16  \w     38.00 109.00   0.50    0.05    --   58.57  15.00-120.00  142
 17  \w     48.00 135.00   0.50    0.21    --   84.69  15.00  60.00  174
 18  \w     38.00 109.00   0.50    0.05    --   58.57  15.00 150.00  142
 19  \w   -127.00 -40.00   0.50    0.21    --  -76.35 -15.00-120.00  174
 20  \w   -127.00 -40.00   0.50    0.21    --  -76.35 -15.00 -30.00  174
 21  \w   -127.00 -40.00   0.50    0.21    --  -76.35 -15.00  60.00  174
 22  \w   -127.00 -40.00   0.50    0.21    --  -76.35 -15.00 150.00  174
 23  \w    -92.00 -31.00   0.50    0.21    --  -76.35 112.00  90.00  122
 24  \w    -92.00 -63.00   0.50    0.21    --  -76.35 112.00   0.00   58
 25  \w    -97.00 -22.00   0.50    0.05    --  -69.76 126.00 -90.00  150
 26  \w    -92.00 -31.00   0.50    0.21    --  -76.35 112.00-120.00  122
;
_diffrn_measurement_device 'four-circle diffractometer'
_diffrn_measurement_device_type 'Rigaku XtaLAB Synergy-R'
_diffrn_measurement_method '\w scans'
_diffrn_orient_matrix_type
;
 CrysAlisPro convention (1999,Acta A55,543-557)
;
_diffrn_orient_matrix_UB_11 0.0970845000
_diffrn_orient_matrix_UB_12 -0.0333539000
_diffrn_orient_matrix_UB_13 -0.0609114000
_diffrn_orient_matrix_UB_21 -0.0636750000
_diffrn_orient_matrix_UB_22 0.0985086000
_diffrn_orient_matrix_UB_23 -0.0809499000
_diffrn_orient_matrix_UB_31 0.0781015000
_diffrn_orient_matrix_UB_32 0.1214581000
_diffrn_orient_matrix_UB_33 0.0488942000
_diffrn_radiation_monochromator 'multi-layer mirror'
_diffrn_radiation_probe x-ray
_diffrn_radiation_type CuK\a
_diffrn_radiation_wavelength 1.54184
_diffrn_radiation_xray_symbol K-L~2,3~
_diffrn_reflns_av_R_equivalents 0.0329
_diffrn_reflns_av_unetI/netI 0.0235
_diffrn_reflns_Laue_measured_fraction_full 1.000
_diffrn_reflns_Laue_measured_fraction_max 0.972
_diffrn_reflns_limit_h_max 13
_diffrn_reflns_limit_h_min -13
_diffrn_reflns_limit_k_max 11
_diffrn_reflns_limit_k_min -10
_diffrn_reflns_limit_l_max 17
_diffrn_reflns_limit_l_min -17
_diffrn_reflns_number 20170
_diffrn_reflns_point_group_measured_fraction_full 1.000
_diffrn_reflns_point_group_measured_fraction_max 0.972
_diffrn_reflns_theta_full 67.684
_diffrn_reflns_theta_max 74.811
_diffrn_reflns_theta_min 5.615
_diffrn_source 'rotating-anode X-ray tube'
_diffrn_source_type 'PhotonJet-R X-ray Source'
_exptl_absorpt_coefficient_mu 0.569
_exptl_absorpt_correction_T_max 1.000
_exptl_absorpt_correction_T_min 0.714
_exptl_absorpt_correction_type gaussian
_exptl_absorpt_process_details
;
 CrysAlisPro 1.171.41.112a (Rigaku Oxford Diffraction, 2021) Numerical 
 absorption correction based on gaussian integration over a multifaceted 
 crystal model Empirical absorption correction using spherical harmonics, 
 implemented in SCALE3 ABSPACK scaling algorithm.
;
_exptl_crystal_colour 'clear light colourless'
_exptl_crystal_density_diffrn 1.265
_exptl_crystal_description block
_exptl_crystal_F_000 592
_exptl_crystal_preparation
;
 For data collection the crystal was immersed in a film of perfluoropolyether 
 oil, mounted on a polyimide loop and transferred to stream of cold nitrogen 
 (Oxford Cryostream 800).
;
_exptl_crystal_size_max 0.180
_exptl_crystal_size_mid 0.150
_exptl_crystal_size_min 0.080
_refine_diff_density_max 0.179
_refine_diff_density_min -0.195
_refine_diff_density_rms 0.040
_refine_ls_extinction_method none
_refine_ls_goodness_of_fit_ref 1.043
_refine_ls_hydrogen_treatment constr
_refine_ls_matrix_type full
_refine_ls_number_parameters 199
_refine_ls_number_reflns 2959
_refine_ls_number_restraints 0
_refine_ls_restrained_S_all 1.043
_refine_ls_R_factor_all 0.0518
_refine_ls_R_factor_gt 0.0434
_refine_ls_shift/su_max 0.000
_refine_ls_shift/su_mean 0.000
_refine_ls_structure_factor_coef Fsqd
_refine_ls_weighting_details
;
 w=1/[\s^2^(Fo^2^)+(0.0438P)^2^+0.6109P] where P=(Fo^2^+2Fc^2^)/3
;
_refine_ls_weighting_scheme calc
_refine_ls_wR_factor_gt 0.1002
_refine_ls_wR_factor_ref 0.1045
_reflns_Friedel_coverage 0.000
_reflns_number_gt 2529
_reflns_number_total 2959
_reflns_threshold_expression 'I > 2\s(I)'
_cod_data_source_file d5sc01500f2.cif
_cod_data_source_block 1-Ph
_cod_depositor_comments 'Adding full bibliography for 1574244--1574256.cif.'
_cod_original_sg_symbol_H-M 'P 21/n'
_cod_database_code 1574247
_shelx_shelxl_version_number 2018/3
_shelx_space_group_comment
;
 The symmetry employed for this shelxl refinement is uniquely defined by the 
 following loop, which should always be used as a source of symmetry 
 information in preference to the above space-group names. They are only 
 intended as comments.
;
_shelx_estimated_absorpt_t_min 0.905
_shelx_estimated_absorpt_t_max 0.956

loop_
_space_group_symop_operation_xyz
'x, y, z'
'-x+1/2, y+1/2, -z+1/2'
'-x, -y, -z'
'x-1/2, -y-1/2, z-1/2'

loop_
_atom_site_label
_atom_site_type_symbol
_atom_site_fract_x
_atom_site_fract_y
_atom_site_fract_z
_atom_site_U_iso_or_equiv
_atom_site_adp_type
_atom_site_occupancy
_atom_site_site_symmetry_order
_atom_site_calc_flag
_atom_site_refinement_flags_posn
_atom_site_refinement_flags_adp
_atom_site_refinement_flags_occupancy
_atom_site_disorder_assembly
_atom_site_disorder_group
N1 N 0.59225(10) 0.42953(12) 0.37375(9) 0.0246(3) Uani 1 1 d . . . . .
C1 C 0.43660(13) 0.29095(15) 0.29769(10) 0.0265(3) Uani 1 1 d . . . . .
H1 H 0.396432 0.203686 0.292205 0.032 Uiso 1 1 calc R U . . .
B1 B 0.55407(14) 0.54904(16) 0.31629(12) 0.0247(3) Uani 1 1 d . . . . .
N2 N 0.53484(11) 0.30040(12) 0.36384(9) 0.0271(3) Uani 1 1 d . . . . .
C2 C 0.38179(12) 0.39767(15) 0.23182(10) 0.0259(3) Uani 1 1 d . . . . .
C8 C 0.70032(12) 0.42427(14) 0.44868(10) 0.0247(3) Uani 1 1 d . . . . .
C9 C 0.62772(13) 0.68898(14) 0.33162(10) 0.0251(3) Uani 1 1 d . . . . .
C10 C 0.70616(13) 0.50043(15) 0.53374(10) 0.0275(3) Uani 1 1 d . . . . .
H10 H 0.638017 0.552675 0.544104 0.033 Uiso 1 1 calc R U . . .
C11 C 0.81263(13) 0.49955(15) 0.60362(11) 0.0296(3) Uani 1 1 d . . . . .
H11 H 0.817407 0.551688 0.662014 0.036 Uiso 1 1 calc R U . . .
C12 C 0.91183(13) 0.42321(16) 0.58872(11) 0.0304(3) Uani 1 1 d . . . . .
H12 H 0.984763 0.423884 0.636438 0.037 Uiso 1 1 calc R U . . .
C13 C 0.90466(14) 0.34548(16) 0.50381(11) 0.0308(3) Uani 1 1 d . . . . .
H13 H 0.972501 0.292371 0.493829 0.037 Uiso 1 1 calc R U . . .
C14 C 0.79898(13) 0.34544(15) 0.43397(11) 0.0278(3) Uani 1 1 d . . . . .
H14 H 0.793732 0.291825 0.376176 0.033 Uiso 1 1 calc R U . . .
C15 C 0.56816(14) 0.81603(15) 0.33777(11) 0.0295(3) Uani 1 1 d . . . . .
H15 H 0.482928 0.816225 0.334917 0.035 Uiso 1 1 calc R U . . .
C16 C 0.63047(14) 0.94118(15) 0.34789(11) 0.0316(3) Uani 1 1 d . . . . .
H16 H 0.587950 1.025482 0.352253 0.038 Uiso 1 1 calc R U . . .
C17 C 0.75494(14) 0.94330(15) 0.35166(11) 0.0313(3) Uani 1 1 d . . . . .
H17 H 0.797748 1.028912 0.358502 0.038 Uiso 1 1 calc R U . . .
C18 C 0.81652(13) 0.81971(15) 0.34537(10) 0.0287(3) Uani 1 1 d . . . . .
H18 H 0.901610 0.820564 0.347536 0.034 Uiso 1 1 calc R U . . .
C19 C 0.75370(13) 0.69510(15) 0.33594(10) 0.0259(3) Uani 1 1 d . . . . .
H19 H 0.797125 0.611250 0.332281 0.031 Uiso 1 1 calc R U . . .
C3 C 0.43834(12) 0.52924(14) 0.23729(10) 0.0255(3) Uani 1 1 d . . . . .
C4 C 0.38730(13) 0.63032(15) 0.16815(10) 0.0281(3) Uani 1 1 d . . . . .
H4 H 0.424827 0.718796 0.168894 0.034 Uiso 1 1 calc R U . . .
C7 C 0.27608(13) 0.37051(16) 0.16170(10) 0.0288(3) Uani 1 1 d . . . . .
H7 H 0.238434 0.281922 0.159206 0.035 Uiso 1 1 calc R U . . .
C6 C 0.22753(13) 0.47244(16) 0.09689(11) 0.0308(3) Uani 1 1 d . . . . .
H6 H 0.155593 0.454565 0.050186 0.037 Uiso 1 1 calc R U . . .
C5 C 0.28377(14) 0.60288(16) 0.09943(11) 0.0310(3) Uani 1 1 d . . . . .
H5 H 0.250554 0.672472 0.053762 0.037 Uiso 1 1 calc R U . . .

loop_
_atom_site_aniso_label
_atom_site_aniso_U_11
_atom_site_aniso_U_22
_atom_site_aniso_U_33
_atom_site_aniso_U_23
_atom_site_aniso_U_13
_atom_site_aniso_U_12
N1 0.0236(6) 0.0215(6) 0.0289(6) -0.0020(5) 0.0054(5) -0.0007(5)
C1 0.0262(7) 0.0233(7) 0.0313(7) -0.0019(6) 0.0089(6) -0.0023(5)
B1 0.0241(8) 0.0234(8) 0.0279(8) -0.0015(6) 0.0078(6) 0.0027(6)
N2 0.0281(6) 0.0219(6) 0.0318(6) -0.0005(5) 0.0071(5) -0.0021(5)
C2 0.0238(7) 0.0268(7) 0.0285(7) -0.0026(6) 0.0086(6) 0.0014(5)
C8 0.0254(7) 0.0212(7) 0.0275(7) 0.0030(5) 0.0050(5) -0.0005(5)
C9 0.0266(7) 0.0232(7) 0.0253(7) 0.0011(5) 0.0047(5) 0.0021(5)
C10 0.0283(7) 0.0232(7) 0.0321(7) -0.0006(6) 0.0083(6) 0.0004(6)
C11 0.0335(8) 0.0261(7) 0.0294(7) -0.0020(6) 0.0064(6) -0.0048(6)
C12 0.0275(7) 0.0326(8) 0.0302(7) 0.0046(6) 0.0033(6) -0.0024(6)
C13 0.0291(8) 0.0308(8) 0.0336(8) 0.0039(6) 0.0085(6) 0.0046(6)
C14 0.0311(8) 0.0243(7) 0.0287(7) 0.0009(6) 0.0072(6) 0.0027(6)
C15 0.0288(8) 0.0264(7) 0.0319(8) -0.0005(6) 0.0025(6) 0.0042(6)
C16 0.0388(8) 0.0227(7) 0.0317(8) 0.0006(6) 0.0026(6) 0.0054(6)
C17 0.0405(9) 0.0226(7) 0.0297(7) 0.0025(6) 0.0040(6) -0.0044(6)
C18 0.0292(8) 0.0301(7) 0.0269(7) 0.0032(6) 0.0058(6) -0.0014(6)
C19 0.0275(7) 0.0243(7) 0.0262(7) 0.0010(6) 0.0057(6) 0.0017(5)
C3 0.0251(7) 0.0239(7) 0.0290(7) -0.0024(6) 0.0087(6) 0.0016(5)
C4 0.0288(8) 0.0250(7) 0.0309(7) -0.0010(6) 0.0071(6) 0.0028(6)
C7 0.0249(7) 0.0311(8) 0.0312(7) -0.0052(6) 0.0077(6) -0.0018(6)
C6 0.0254(7) 0.0362(8) 0.0301(7) -0.0054(6) 0.0035(6) 0.0012(6)
C5 0.0316(8) 0.0314(8) 0.0298(8) 0.0003(6) 0.0050(6) 0.0060(6)

loop_
_atom_type_symbol
_atom_type_description
_atom_type_scat_dispersion_real
_atom_type_scat_dispersion_imag
_atom_type_scat_source
C C 0.0181 0.0091 'International Tables Vol C Tables 4.2.6.8 and 6.1.1.4'
H H 0.0000 0.0000 'International Tables Vol C Tables 4.2.6.8 and 6.1.1.4'
B B 0.0090 0.0039 'International Tables Vol C Tables 4.2.6.8 and 6.1.1.4'
N N 0.0311 0.0180 'International Tables Vol C Tables 4.2.6.8 and 6.1.1.4'

loop_
_exptl_crystal_face_index_h
_exptl_crystal_face_index_k
_exptl_crystal_face_index_l
_exptl_crystal_face_perp_dist
1 1 1 0.0448
1 2 0 0.0489
-1 -2 0 0.0427
-1 -1 -1 0.0579
-1 0 -1 0.0801
-1 -2 -1 0.0481
0 1 0 0.0527
1 -2 0 0.0411
-2 0 -1 0.0593
-2 1 0 0.0526
0 -2 -1 0.0436
0 2 1 0.0382
-1 1 1 0.0353
-2 1 1 0.0349
2 -1 -2 0.1000
-2 1 2 0.0374
-1 1 2 0.0288
1 -1 -2 0.0793
-1 -1 1 0.0449
0 0 1 0.0365
0 0 -1 0.1111

loop_
_geom_angle_atom_site_label_1
_geom_angle_atom_site_label_2
_geom_angle_atom_site_label_3
_geom_angle
_geom_angle_site_symmetry_1
_geom_angle_site_symmetry_3
_geom_angle_publ_flag
N2 N1 B1 125.69(12) . . ?
N2 N1 C8 110.38(11) . . ?
B1 N1 C8 123.88(12) . . ?
N2 C1 C2 127.24(13) . . ?
N1 B1 C3 115.01(13) . . ?
N1 B1 C9 121.61(13) . . ?
C3 B1 C9 123.36(13) . . ?
C1 N2 N1 116.48(12) . . ?
C7 C2 C3 120.88(13) . . ?
C7 C2 C1 120.70(13) . . ?
C3 C2 C1 118.39(13) . . ?
C10 C8 C14 120.59(13) . . ?
C10 C8 N1 119.74(12) . . ?
C14 C8 N1 119.65(12) . . ?
C19 C9 C15 116.60(13) . . ?
C19 C9 B1 122.66(12) . . ?
C15 C9 B1 120.70(12) . . ?
C8 C10 C11 119.30(13) . . ?
C12 C11 C10 120.40(14) . . ?
C11 C12 C13 119.94(14) . . ?
C14 C13 C12 120.06(14) . . ?
C13 C14 C8 119.68(13) . . ?
C16 C15 C9 121.77(14) . . ?
C15 C16 C17 120.05(14) . . ?
C18 C17 C16 119.67(14) . . ?
C19 C18 C17 119.90(14) . . ?
C18 C19 C9 122.01(13) . . ?
C4 C3 C2 117.60(13) . . ?
C4 C3 B1 125.21(13) . . ?
C2 C3 B1 117.15(13) . . ?
C5 C4 C3 121.19(14) . . ?
C6 C7 C2 119.85(14) . . ?
C7 C6 C5 120.27(14) . . ?
C4 C5 C6 120.17(14) . . ?

loop_
_geom_bond_atom_site_label_1
_geom_bond_atom_site_label_2
_geom_bond_distance
_geom_bond_site_symmetry_2
_geom_bond_publ_flag
N1 N2 1.3955(16) . ?
N1 B1 1.4210(19) . ?
N1 C8 1.4408(18) . ?
C1 N2 1.2969(18) . ?
C1 C2 1.436(2) . ?
B1 C3 1.544(2) . ?
B1 C9 1.574(2) . ?
C2 C7 1.4086(19) . ?
C2 C3 1.4131(19) . ?
C8 C10 1.386(2) . ?
C8 C14 1.391(2) . ?
C9 C19 1.405(2) . ?
C9 C15 1.4053(19) . ?
C10 C11 1.388(2) . ?
C11 C12 1.384(2) . ?
C12 C13 1.391(2) . ?
C13 C14 1.382(2) . ?
C15 C16 1.387(2) . ?
C16 C17 1.388(2) . ?
C17 C18 1.388(2) . ?
C18 C19 1.386(2) . ?
C3 C4 1.412(2) . ?
C4 C5 1.381(2) . ?
C7 C6 1.374(2) . ?
C6 C5 1.404(2) . ?

loop_
_geom_torsion_atom_site_label_1
_geom_torsion_atom_site_label_2
_geom_torsion_atom_site_label_3
_geom_torsion_atom_site_label_4
_geom_torsion
_geom_torsion_site_symmetry_1
_geom_torsion_site_symmetry_2
_geom_torsion_site_symmetry_3
_geom_torsion_site_symmetry_4
_geom_torsion_publ_flag
N2 N1 B1 C3 0.2(2) . . . . ?
C8 N1 B1 C3 177.52(12) . . . . ?
N2 N1 B1 C9 -178.26(12) . . . . ?
C8 N1 B1 C9 -1.0(2) . . . . ?
C2 C1 N2 N1 1.6(2) . . . . ?
B1 N1 N2 C1 -1.71(19) . . . . ?
C8 N1 N2 C1 -179.30(12) . . . . ?
N2 C1 C2 C7 178.26(14) . . . . ?
N2 C1 C2 C3 0.0(2) . . . . ?
N2 N1 C8 C10 -113.77(14) . . . . ?
B1 N1 C8 C10 68.59(18) . . . . ?
N2 N1 C8 C14 67.79(16) . . . . ?
B1 N1 C8 C14 -109.85(16) . . . . ?
N1 B1 C9 C19 49.7(2) . . . . ?
C3 B1 C9 C19 -128.69(15) . . . . ?
N1 B1 C9 C15 -132.92(15) . . . . ?
C3 B1 C9 C15 48.7(2) . . . . ?
C14 C8 C10 C11 1.3(2) . . . . ?
N1 C8 C10 C11 -177.16(12) . . . . ?
C8 C10 C11 C12 -0.2(2) . . . . ?
C10 C11 C12 C13 -0.7(2) . . . . ?
C11 C12 C13 C14 0.6(2) . . . . ?
C12 C13 C14 C8 0.5(2) . . . . ?
C10 C8 C14 C13 -1.4(2) . . . . ?
N1 C8 C14 C13 176.99(13) . . . . ?
C19 C9 C15 C16 -0.2(2) . . . . ?
B1 C9 C15 C16 -177.74(13) . . . . ?
C9 C15 C16 C17 0.4(2) . . . . ?
C15 C16 C17 C18 -0.1(2) . . . . ?
C16 C17 C18 C19 -0.4(2) . . . . ?
C17 C18 C19 C9 0.5(2) . . . . ?
C15 C9 C19 C18 -0.3(2) . . . . ?
B1 C9 C19 C18 177.24(13) . . . . ?
C7 C2 C3 C4 -2.0(2) . . . . ?
C1 C2 C3 C4 176.29(13) . . . . ?
C7 C2 C3 B1 -179.78(13) . . . . ?
C1 C2 C3 B1 -1.52(19) . . . . ?
N1 B1 C3 C4 -176.25(13) . . . . ?
C9 B1 C3 C4 2.2(2) . . . . ?
N1 B1 C3 C2 1.37(18) . . . . ?
C9 B1 C3 C2 179.84(13) . . . . ?
C2 C3 C4 C5 1.8(2) . . . . ?
B1 C3 C4 C5 179.44(13) . . . . ?
C3 C2 C7 C6 0.7(2) . . . . ?
C1 C2 C7 C6 -177.57(13) . . . . ?
C2 C7 C6 C5 0.9(2) . . . . ?
C3 C4 C5 C6 -0.4(2) . . . . ?
C7 C6 C5 C4 -1.0(2) . . . . ?
